data_7719335
loop_
_publ_author_name
'Nasrullah, Ayu Afiqah'
'T&#xe4;ufer, Tobias'
'Pospech, Jola'
'Bar&#xe1;th, Eszter'
'Hering-Junghans, Christian'

_publ_section_title
;
 FLP-type alkenylation of a phosphafluorene.
;
_journal_issue 42
_journal_name_full 'Dalton transactions (Cambridge, England : 2003)'
_journal_page_first 15795
_journal_page_last 15800
_journal_paper_doi 10.1039/d5dt01495f
_journal_volume 54
_journal_year 2025
_chemical_formula_moiety 'C30 H40 B P'
_chemical_formula_sum 'C30 H40 B P'
_chemical_formula_weight 442.40
_space_group_crystal_system monoclinic
_space_group_IT_number 14
_space_group_name_Hall '-P 2yn'
_space_group_name_H-M_alt 'P 1 21/n 1'
_atom_sites_solution_hydrogens mixed
_audit_creation_method SHELXL-2018/3
_audit_update_record
;
2025-06-24 deposited with the CCDC.	2025-08-28 downloaded from the CCDC.
;
_cell_angle_alpha 90
_cell_angle_beta 96.4480(10)
_cell_angle_gamma 90
_cell_formula_units_Z 8
_cell_length_a 16.9846(4)
_cell_length_b 12.9496(3)
_cell_length_c 29.3694(7)
_cell_measurement_reflns_used 9890
_cell_measurement_temperature 110(2)
_cell_measurement_theta_max 69.36
_cell_measurement_theta_min 3.73
_cell_volume 6418.8(3)
_computing_cell_refinement 'SAINT (Bruker, 2013)'
_computing_data_collection 'APEX2 (Bruker, 2014)'
_computing_data_reduction SAINT
_computing_molecular_graphics 'ORTEP-3v2020.1 (Farrugia, 2020)'
_computing_publication_material 'SHELXL-2018/3 (Sheldrick, 2018)'
_computing_structure_refinement 'SHELXL-2018/3 (Sheldrick, 2018)'
_computing_structure_solution 'SHELXT-2018/2 (Sheldrick, 2018)'
_diffrn_ambient_temperature 110(2)
_diffrn_measured_fraction_theta_full 1.000
_diffrn_measured_fraction_theta_max 0.992
_diffrn_measurement_device_type 'Bruker APEX-II CCD'
_diffrn_measurement_method '\f and \w scans'
_diffrn_radiation_monochromator multilayer
_diffrn_radiation_source microfocus
_diffrn_radiation_type CuK\a
_diffrn_radiation_wavelength 1.54178
_diffrn_reflns_av_R_equivalents 0.0581
_diffrn_reflns_av_unetI/netI 0.0340
_diffrn_reflns_Laue_measured_fraction_full 1.000
_diffrn_reflns_Laue_measured_fraction_max 0.992
_diffrn_reflns_limit_h_max 20
_diffrn_reflns_limit_h_min -20
_diffrn_reflns_limit_k_max 15
_diffrn_reflns_limit_k_min -15
_diffrn_reflns_limit_l_max 35
_diffrn_reflns_limit_l_min -35
_diffrn_reflns_number 79252
_diffrn_reflns_point_group_measured_fraction_full 1.000
_diffrn_reflns_point_group_measured_fraction_max 0.992
_diffrn_reflns_theta_full 67.679
_diffrn_reflns_theta_max 69.686
_diffrn_reflns_theta_min 2.873
_exptl_absorpt_coefficient_mu 0.828
_exptl_absorpt_correction_T_max 0.965
_exptl_absorpt_correction_T_min 0.815
_exptl_absorpt_correction_type multi-scan
_exptl_absorpt_process_details 'SADABS 2014/5'
_exptl_crystal_colour colourless
_exptl_crystal_density_diffrn 0.916
_exptl_crystal_description plate
_exptl_crystal_F_000 1920
_exptl_crystal_size_max 0.240
_exptl_crystal_size_mid 0.180
_exptl_crystal_size_min 0.040
_refine_diff_density_max 0.366
_refine_diff_density_min -0.190
_refine_diff_density_rms 0.041
_refine_ls_extinction_method none
_refine_ls_goodness_of_fit_ref 1.028
_refine_ls_hydrogen_treatment mixed
_refine_ls_matrix_type full
_refine_ls_number_parameters 617
_refine_ls_number_reflns 11999
_refine_ls_number_restraints 0
_refine_ls_restrained_S_all 1.028
_refine_ls_R_factor_all 0.0512
_refine_ls_R_factor_gt 0.0397
_refine_ls_shift/su_max 0.002
_refine_ls_shift/su_mean 0.000
_refine_ls_structure_factor_coef Fsqd
_refine_ls_weighting_details 'w=1/[\s^2^(Fo^2^)+(0.0635P)^2^+1.0636P] where P=(Fo^2^+2Fc^2^)/3'
_refine_ls_weighting_scheme calc
_refine_ls_wR_factor_gt 0.1044
_refine_ls_wR_factor_ref 0.1134
_reflns_Friedel_coverage 0.000
_reflns_number_gt 9733
_reflns_number_total 11999
_reflns_threshold_expression 'I > 2\s(I)'
_cod_data_source_file d5dt01495f2.cif
_cod_data_source_block ax2526_DipTer_Phosphaflourene_BH3_cmpd3
_cod_depositor_comments 'Adding full bibliography for 7719333--7719336.cif.'
_cod_original_sg_symbol_H-M 'P 21/n'
_cod_database_code 7719335
_shelx_shelxl_version_number 2018/3
_shelx_space_group_comment
;
The symmetry employed for this shelxl refinement is uniquely defined
by the following loop, which should always be used as a source of
symmetry information in preference to the above space-group names.
They are only intended as comments.
;
_shelx_estimated_absorpt_t_min 0.826
_shelx_estimated_absorpt_t_max 0.968

loop_
_space_group_symop_operation_xyz
'x, y, z'
'-x+1/2, y+1/2, -z+1/2'
'-x, -y, -z'
'x-1/2, -y-1/2, z-1/2'

loop_
_atom_site_label
_atom_site_type_symbol
_atom_site_fract_x
_atom_site_fract_y
_atom_site_fract_z
_atom_site_U_iso_or_equiv
_atom_site_adp_type
_atom_site_occupancy
_atom_site_site_symmetry_order
_atom_site_calc_flag
_atom_site_refinement_flags_posn
_atom_site_refinement_flags_adp
_atom_site_refinement_flags_occupancy
_atom_site_disorder_assembly
_atom_site_disorder_group
P1 P 0.41525(2) -0.00110(2) 0.71235(2) 0.01894(8) Uani 1 1 d . . . . .
B1 B 0.38770(10) -0.12865(12) 0.68072(6) 0.0272(3) Uani 1 1 d . . . . .
H1BA H 0.3218(12) -0.1366(16) 0.6819(7) 0.045(5) Uiso 1 1 d . . . . .
H1BB H 0.4244(11) -0.1819(15) 0.7023(6) 0.039(5) Uiso 1 1 d . . . . .
H1BC H 0.4056(11) -0.1214(15) 0.6451(6) 0.037(5) Uiso 1 1 d . . . . .
C1 C 0.51594(8) 0.04623(10) 0.70637(5) 0.0241(3) Uani 1 1 d . . . . .
H1 H 0.514087 0.079771 0.675595 0.029 Uiso 1 1 calc R U . . .
C2 C 0.57462(9) -0.04365(12) 0.70698(5) 0.0315(3) Uani 1 1 d . . . . .
H2A H 0.627013 -0.017193 0.701964 0.047 Uiso 1 1 calc R U . . .
H2B H 0.556480 -0.092704 0.682624 0.047 Uiso 1 1 calc R U . . .
H2C H 0.577919 -0.078587 0.736729 0.047 Uiso 1 1 calc R U . . .
C3 C 0.54253(9) 0.12854(12) 0.74215(5) 0.0311(3) Uani 1 1 d . . . . .
H3A H 0.548476 0.097226 0.772717 0.047 Uiso 1 1 calc R U . . .
H3B H 0.502757 0.183585 0.740955 0.047 Uiso 1 1 calc R U . . .
H3C H 0.593403 0.157560 0.735699 0.047 Uiso 1 1 calc R U . . .
C4 C 0.40469(8) -0.01130(10) 0.77245(4) 0.0209(3) Uani 1 1 d . . . . .
C5 C 0.34939(7) 0.06027(10) 0.78629(4) 0.0205(3) Uani 1 1 d . . . . .
C6 C 0.32942(8) 0.05467(10) 0.83180(5) 0.0228(3) Uani 1 1 d . . . . .
C7 C 0.36931(9) -0.01854(11) 0.86086(5) 0.0263(3) Uani 1 1 d . . . . .
H7 H 0.357437 -0.022333 0.891662 0.032 Uiso 1 1 calc R U . . .
C8 C 0.42540(9) -0.08592(11) 0.84685(5) 0.0284(3) Uani 1 1 d . . . . .
H8 H 0.451922 -0.133215 0.868045 0.034 Uiso 1 1 calc R U . . .
C9 C 0.44255(8) -0.08397(10) 0.80189(5) 0.0252(3) Uani 1 1 d . . . . .
H9 H 0.479360 -0.131247 0.791456 0.030 Uiso 1 1 calc R U . . .
C10 C 0.26391(9) 0.11967(11) 0.84890(5) 0.0271(3) Uani 1 1 d . . . . .
H10 H 0.272307 0.192948 0.839855 0.032 Uiso 1 1 calc R U . . .
C11 C 0.18352(9) 0.08474(12) 0.82505(6) 0.0351(3) Uani 1 1 d . . . . .
H11A H 0.173392 0.013305 0.833741 0.053 Uiso 1 1 calc R U . . .
H11B H 0.183984 0.088940 0.791769 0.053 Uiso 1 1 calc R U . . .
H11C H 0.141742 0.129637 0.834389 0.053 Uiso 1 1 calc R U . . .
C12 C 0.26218(12) 0.11707(13) 0.90082(5) 0.0403(4) Uani 1 1 d . . . . .
H12A H 0.249072 0.047151 0.910275 0.060 Uiso 1 1 calc R U . . .
H12B H 0.222084 0.165606 0.909375 0.060 Uiso 1 1 calc R U . . .
H12C H 0.314285 0.136794 0.916094 0.060 Uiso 1 1 calc R U . . .
C13 C 0.34960(7) 0.10936(9) 0.70627(4) 0.0192(2) Uani 1 1 d . . . . .
C14 C 0.32051(7) 0.13250(10) 0.74835(4) 0.0198(2) Uani 1 1 d . . . . .
C15 C 0.27155(8) 0.21922(10) 0.74996(5) 0.0221(3) Uani 1 1 d . . . . .
H15 H 0.251544 0.237433 0.777810 0.027 Uiso 1 1 calc R U . . .
C16 C 0.25223(8) 0.27856(10) 0.71096(5) 0.0250(3) Uani 1 1 d . . . . .
H16 H 0.219531 0.337681 0.712535 0.030 Uiso 1 1 calc R U . . .
C17 C 0.27982(8) 0.25308(10) 0.66973(5) 0.0230(3) Uani 1 1 d . . . . .
H17 H 0.264960 0.294136 0.643357 0.028 Uiso 1 1 calc R U . . .
C18 C 0.32919(7) 0.16779(10) 0.66652(4) 0.0200(2) Uani 1 1 d . . . . .
C19 C 0.36038(8) 0.14248(10) 0.62196(4) 0.0207(3) Uani 1 1 d . . . . .
C20 C 0.42675(8) 0.19585(10) 0.60937(5) 0.0233(3) Uani 1 1 d . . . . .
C21 C 0.45649(9) 0.16940(11) 0.56846(5) 0.0279(3) Uani 1 1 d . . . . .
H21 H 0.501643 0.204441 0.559808 0.033 Uiso 1 1 calc R U . . .
C22 C 0.42113(9) 0.09305(12) 0.54049(5) 0.0301(3) Uani 1 1 d . . . . .
H22 H 0.442711 0.074526 0.513153 0.036 Uiso 1 1 calc R U . . .
C23 C 0.35392(9) 0.04332(11) 0.55235(5) 0.0276(3) Uani 1 1 d . . . . .
H23 H 0.328956 -0.007579 0.532373 0.033 Uiso 1 1 calc R U . . .
C24 C 0.32238(8) 0.06644(10) 0.59284(5) 0.0233(3) Uani 1 1 d . . . . .
C25 C 0.46416(9) 0.28525(11) 0.63755(5) 0.0285(3) Uani 1 1 d . . . . .
H25 H 0.446357 0.281210 0.668824 0.034 Uiso 1 1 calc R U . . .
C26 C 0.43508(11) 0.38801(12) 0.61594(6) 0.0385(4) Uani 1 1 d . . . . .
H26A H 0.458188 0.445260 0.634765 0.058 Uiso 1 1 calc R U . . .
H26B H 0.377176 0.391219 0.614202 0.058 Uiso 1 1 calc R U . . .
H26C H 0.451288 0.393297 0.585037 0.058 Uiso 1 1 calc R U . . .
C27 C 0.55483(9) 0.28328(13) 0.64291(6) 0.0347(3) Uani 1 1 d . . . . .
H27A H 0.573837 0.298184 0.613309 0.052 Uiso 1 1 calc R U . . .
H27B H 0.573482 0.214852 0.653523 0.052 Uiso 1 1 calc R U . . .
H27C H 0.575234 0.335530 0.665336 0.052 Uiso 1 1 calc R U . . .
C28 C 0.24679(8) 0.01399(11) 0.60415(5) 0.0267(3) Uani 1 1 d . . . . .
H28 H 0.250281 0.006616 0.638215 0.032 Uiso 1 1 calc R U . . .
C29 C 0.17461(9) 0.08188(13) 0.58880(6) 0.0366(3) Uani 1 1 d . . . . .
H29A H 0.179685 0.147987 0.605115 0.055 Uiso 1 1 calc R U . . .
H29B H 0.126265 0.046762 0.595747 0.055 Uiso 1 1 calc R U . . .
H29C H 0.171796 0.094263 0.555740 0.055 Uiso 1 1 calc R U . . .
C30 C 0.23514(10) -0.09388(12) 0.58328(5) 0.0343(3) Uani 1 1 d . . . . .
H30A H 0.223197 -0.088072 0.549947 0.051 Uiso 1 1 calc R U . . .
H30B H 0.191077 -0.128329 0.595958 0.051 Uiso 1 1 calc R U . . .
H30C H 0.283677 -0.134353 0.590547 0.051 Uiso 1 1 calc R U . . .
C31 C 0.48805(8) 0.52158(11) 0.79441(5) 0.0273(3) Uani 1 1 d . . . . .
H31 H 0.488801 0.485350 0.824523 0.033 Uiso 1 1 calc R U . . .
C32 C 0.43200(9) 0.61433(12) 0.79560(6) 0.0350(3) Uani 1 1 d . . . . .
H32A H 0.429711 0.651988 0.766541 0.052 Uiso 1 1 calc R U . . .
H32B H 0.451658 0.660333 0.820848 0.052 Uiso 1 1 calc R U . . .
H32C H 0.378857 0.589877 0.800186 0.052 Uiso 1 1 calc R U . . .
C33 C 0.45865(9) 0.44374(12) 0.75724(6) 0.0322(3) Uani 1 1 d . . . . .
H33A H 0.407193 0.416212 0.763466 0.048 Uiso 1 1 calc R U . . .
H33B H 0.496869 0.387067 0.757109 0.048 Uiso 1 1 calc R U . . .
H33C H 0.453046 0.478008 0.727298 0.048 Uiso 1 1 calc R U . . .
C34 C 0.60046(8) 0.57917(10) 0.72954(5) 0.0226(3) Uani 1 1 d . . . . .
C35 C 0.56522(8) 0.65731(11) 0.70199(5) 0.0273(3) Uani 1 1 d . . . . .
H35 H 0.531414 0.706476 0.713901 0.033 Uiso 1 1 calc R U . . .
C36 C 0.58056(9) 0.66178(11) 0.65674(5) 0.0303(3) Uani 1 1 d . . . . .
H36 H 0.556014 0.713225 0.636897 0.036 Uiso 1 1 calc R U . . .
C37 C 0.63177(8) 0.59109(11) 0.64045(5) 0.0274(3) Uani 1 1 d . . . . .
H37 H 0.642019 0.596238 0.609393 0.033 Uiso 1 1 calc R U . . .
C38 C 0.66927(8) 0.51227(10) 0.66755(5) 0.0229(3) Uani 1 1 d . . . . .
C39 C 0.65158(7) 0.50504(10) 0.71338(5) 0.0207(3) Uani 1 1 d . . . . .
C40 C 0.72846(8) 0.44206(11) 0.64762(5) 0.0260(3) Uani 1 1 d . . . . .
H40 H 0.717790 0.369777 0.657216 0.031 Uiso 1 1 calc R U . . .
C41 C 0.72371(11) 0.44335(14) 0.59536(5) 0.0396(4) Uani 1 1 d . . . . .
H41A H 0.668974 0.430303 0.582262 0.059 Uiso 1 1 calc R U . . .
H41B H 0.758359 0.389581 0.585171 0.059 Uiso 1 1 calc R U . . .
H41C H 0.740735 0.510983 0.585143 0.059 Uiso 1 1 calc R U . . .
C42 C 0.81280(9) 0.47028(12) 0.66816(6) 0.0340(3) Uani 1 1 d . . . . .
H42A H 0.850450 0.420750 0.657626 0.051 Uiso 1 1 calc R U . . .
H42B H 0.816075 0.468145 0.701678 0.051 Uiso 1 1 calc R U . . .
H42C H 0.825740 0.539949 0.658306 0.051 Uiso 1 1 calc R U . . .
C43 C 0.65096(7) 0.44872(10) 0.79244(4) 0.0199(2) Uani 1 1 d . . . . .
C44 C 0.67873(7) 0.42781(10) 0.74971(4) 0.0201(3) Uani 1 1 d . . . . .
C45 C 0.72466(8) 0.33925(10) 0.74610(4) 0.0220(3) Uani 1 1 d . . . . .
H45 H 0.744397 0.323213 0.717925 0.026 Uiso 1 1 calc R U . . .
C46 C 0.74147(8) 0.27457(10) 0.78377(5) 0.0246(3) Uani 1 1 d . . . . .
H46 H 0.771704 0.213694 0.780814 0.030 Uiso 1 1 calc R U . . .
C47 C 0.71483(8) 0.29749(11) 0.82556(5) 0.0242(3) Uani 1 1 d . . . . .
H47 H 0.727593 0.252585 0.850894 0.029 Uiso 1 1 calc R U . . .
C48 C 0.66953(7) 0.38563(10) 0.83086(4) 0.0215(3) Uani 1 1 d . . . . .
C49 C 0.64189(8) 0.41053(10) 0.87633(5) 0.0227(3) Uani 1 1 d . . . . .
C50 C 0.68757(9) 0.47746(11) 0.90675(5) 0.0278(3) Uani 1 1 d . . . . .
C51 C 0.65956(10) 0.50127(12) 0.94826(5) 0.0325(3) Uani 1 1 d . . . . .
H51 H 0.689530 0.546234 0.969093 0.039 Uiso 1 1 calc R U . . .
C52 C 0.58915(9) 0.46101(12) 0.95985(5) 0.0324(3) Uani 1 1 d . . . . .
H52 H 0.570489 0.479879 0.988002 0.039 Uiso 1 1 calc R U . . .
C53 C 0.54590(9) 0.39333(12) 0.93052(5) 0.0297(3) Uani 1 1 d . . . . .
H53 H 0.498030 0.364920 0.938927 0.036 Uiso 1 1 calc R U . . .
C54 C 0.57168(8) 0.36624(11) 0.88872(5) 0.0251(3) Uani 1 1 d . . . . .
C55 C 0.76743(10) 0.51851(14) 0.89564(5) 0.0364(4) Uani 1 1 d . . . . .
H55 H 0.764431 0.526411 0.861616 0.044 Uiso 1 1 calc R U . . .
C56 C 0.78849(12) 0.62384(16) 0.91701(6) 0.0511(5) Uani 1 1 d . . . . .
H56A H 0.745240 0.672536 0.908300 0.077 Uiso 1 1 calc R U . . .
H56B H 0.837262 0.649381 0.905997 0.077 Uiso 1 1 calc R U . . .
H56C H 0.796476 0.617213 0.950451 0.077 Uiso 1 1 calc R U . . .
C57 C 0.83319(10) 0.44058(17) 0.91032(6) 0.0475(4) Uani 1 1 d . . . . .
H57A H 0.834457 0.426668 0.943190 0.071 Uiso 1 1 calc R U . . .
H57B H 0.884330 0.469003 0.904011 0.071 Uiso 1 1 calc R U . . .
H57C H 0.822871 0.376193 0.893148 0.071 Uiso 1 1 calc R U . . .
C58 C 0.52649(8) 0.28510(11) 0.85878(5) 0.0284(3) Uani 1 1 d . . . . .
H58 H 0.541352 0.292304 0.826942 0.034 Uiso 1 1 calc R U . . .
C59 C 0.55074(10) 0.17659(12) 0.87630(6) 0.0372(4) Uani 1 1 d . . . . .
H59A H 0.608186 0.168368 0.876792 0.056 Uiso 1 1 calc R U . . .
H59B H 0.523623 0.124650 0.855934 0.056 Uiso 1 1 calc R U . . .
H59C H 0.535877 0.167550 0.907343 0.056 Uiso 1 1 calc R U . . .
C60 C 0.43638(9) 0.29502(13) 0.85674(6) 0.0367(3) Uani 1 1 d . . . . .
H60A H 0.419620 0.275970 0.886480 0.055 Uiso 1 1 calc R U . . .
H60B H 0.411085 0.248931 0.832982 0.055 Uiso 1 1 calc R U . . .
H60C H 0.420733 0.366495 0.849463 0.055 Uiso 1 1 calc R U . . .
P2 P 0.59024(2) 0.56378(2) 0.78928(2) 0.02101(8) Uani 1 1 d . . . . .
B2 B 0.62279(11) 0.68522(13) 0.82438(6) 0.0314(3) Uani 1 1 d . . . . .
H2BA H 0.6892(13) 0.6928(17) 0.8235(7) 0.052(6) Uiso 1 1 d . . . . .
H2BB H 0.6053(11) 0.6751(15) 0.8593(6) 0.037(5) Uiso 1 1 d . . . . .
H2BC H 0.5888(12) 0.7473(16) 0.8054(7) 0.047(5) Uiso 1 1 d . . . . .

loop_
_atom_site_aniso_label
_atom_site_aniso_U_11
_atom_site_aniso_U_22
_atom_site_aniso_U_33
_atom_site_aniso_U_23
_atom_site_aniso_U_13
_atom_site_aniso_U_12
P1 0.01999(16) 0.01652(15) 0.02050(16) 0.00025(11) 0.00318(12) 0.00179(11)
B1 0.0320(8) 0.0188(7) 0.0302(8) -0.0028(6) 0.0004(6) 0.0016(6)
C1 0.0213(6) 0.0252(6) 0.0262(7) 0.0016(5) 0.0042(5) -0.0003(5)
C2 0.0240(7) 0.0342(8) 0.0368(8) 0.0010(6) 0.0052(6) 0.0054(6)
C3 0.0281(7) 0.0312(7) 0.0333(8) -0.0020(6) 0.0011(6) -0.0047(6)
C4 0.0218(6) 0.0197(6) 0.0214(6) 0.0010(5) 0.0032(5) -0.0024(5)
C5 0.0204(6) 0.0173(6) 0.0234(6) -0.0003(5) 0.0014(5) -0.0034(5)
C6 0.0252(7) 0.0203(6) 0.0233(6) -0.0009(5) 0.0039(5) -0.0047(5)
C7 0.0329(7) 0.0257(6) 0.0204(6) 0.0012(5) 0.0035(5) -0.0047(6)
C8 0.0328(7) 0.0256(7) 0.0257(7) 0.0063(5) -0.0016(6) 0.0005(6)
C9 0.0260(7) 0.0223(6) 0.0271(7) 0.0026(5) 0.0015(5) 0.0012(5)
C10 0.0356(8) 0.0214(6) 0.0263(7) 0.0019(5) 0.0127(6) -0.0004(5)
C11 0.0298(8) 0.0303(7) 0.0473(9) 0.0073(7) 0.0139(7) -0.0012(6)
C12 0.0607(11) 0.0337(8) 0.0302(8) 0.0035(6) 0.0211(7) 0.0061(7)
C13 0.0178(6) 0.0161(5) 0.0236(6) -0.0002(5) 0.0022(5) -0.0008(4)
C14 0.0188(6) 0.0180(6) 0.0227(6) 0.0002(5) 0.0031(5) -0.0037(5)
C15 0.0217(6) 0.0214(6) 0.0242(6) -0.0006(5) 0.0064(5) 0.0007(5)
C16 0.0223(6) 0.0204(6) 0.0331(7) 0.0017(5) 0.0062(5) 0.0039(5)
C17 0.0240(6) 0.0207(6) 0.0245(6) 0.0055(5) 0.0028(5) 0.0012(5)
C18 0.0190(6) 0.0182(6) 0.0229(6) 0.0009(5) 0.0022(5) -0.0027(5)
C19 0.0225(6) 0.0187(6) 0.0211(6) 0.0030(5) 0.0027(5) 0.0021(5)
C20 0.0249(7) 0.0203(6) 0.0248(6) 0.0016(5) 0.0036(5) 0.0013(5)
C21 0.0277(7) 0.0298(7) 0.0275(7) 0.0002(6) 0.0085(5) -0.0031(6)
C22 0.0355(8) 0.0333(7) 0.0229(7) -0.0018(6) 0.0086(6) -0.0004(6)
C23 0.0331(7) 0.0266(7) 0.0229(7) -0.0027(5) 0.0027(5) -0.0033(6)
C24 0.0254(7) 0.0215(6) 0.0226(6) 0.0032(5) 0.0013(5) 0.0004(5)
C25 0.0316(7) 0.0274(7) 0.0282(7) -0.0032(6) 0.0108(6) -0.0067(6)
C26 0.0476(9) 0.0247(7) 0.0459(9) -0.0041(7) 0.0168(7) -0.0030(6)
C27 0.0334(8) 0.0358(8) 0.0358(8) -0.0046(6) 0.0073(6) -0.0127(6)
C28 0.0282(7) 0.0284(7) 0.0235(7) 0.0011(5) 0.0020(5) -0.0060(6)
C29 0.0275(8) 0.0415(9) 0.0397(9) 0.0010(7) -0.0014(6) -0.0022(6)
C30 0.0400(8) 0.0317(8) 0.0308(8) -0.0010(6) 0.0031(6) -0.0132(6)
C31 0.0232(7) 0.0255(7) 0.0337(7) 0.0025(6) 0.0052(5) 0.0018(5)
C32 0.0288(8) 0.0342(8) 0.0427(9) 0.0014(7) 0.0072(6) 0.0070(6)
C33 0.0266(7) 0.0295(7) 0.0398(8) 0.0004(6) 0.0007(6) -0.0015(6)
C34 0.0221(6) 0.0193(6) 0.0263(7) 0.0009(5) 0.0016(5) -0.0021(5)
C35 0.0253(7) 0.0213(6) 0.0348(7) 0.0040(6) 0.0008(6) 0.0021(5)
C36 0.0320(7) 0.0247(7) 0.0326(8) 0.0086(6) -0.0037(6) -0.0002(6)
C37 0.0308(7) 0.0265(7) 0.0238(7) 0.0053(5) -0.0018(5) -0.0053(6)
C38 0.0228(6) 0.0213(6) 0.0239(7) 0.0018(5) -0.0007(5) -0.0058(5)
C39 0.0189(6) 0.0182(6) 0.0242(6) 0.0017(5) -0.0008(5) -0.0034(5)
C40 0.0286(7) 0.0254(6) 0.0246(7) 0.0032(5) 0.0058(5) -0.0019(5)
C41 0.0496(10) 0.0436(9) 0.0273(8) 0.0047(7) 0.0117(7) 0.0067(7)
C42 0.0256(7) 0.0322(7) 0.0448(9) 0.0095(7) 0.0069(6) -0.0030(6)
C43 0.0169(6) 0.0181(6) 0.0243(6) 0.0006(5) 0.0015(5) -0.0013(5)
C44 0.0180(6) 0.0196(6) 0.0226(6) 0.0011(5) 0.0016(5) -0.0030(5)
C45 0.0218(6) 0.0221(6) 0.0225(6) -0.0005(5) 0.0038(5) -0.0005(5)
C46 0.0229(6) 0.0221(6) 0.0292(7) 0.0010(5) 0.0044(5) 0.0033(5)
C47 0.0234(6) 0.0258(6) 0.0235(6) 0.0069(5) 0.0034(5) 0.0025(5)
C48 0.0184(6) 0.0226(6) 0.0234(6) 0.0014(5) 0.0018(5) -0.0022(5)
C49 0.0244(7) 0.0214(6) 0.0225(6) 0.0034(5) 0.0033(5) 0.0029(5)
C50 0.0303(7) 0.0298(7) 0.0231(7) 0.0033(6) 0.0020(5) -0.0013(6)
C51 0.0385(8) 0.0342(8) 0.0242(7) -0.0015(6) 0.0012(6) -0.0021(6)
C52 0.0392(8) 0.0351(8) 0.0243(7) -0.0011(6) 0.0092(6) 0.0052(6)
C53 0.0285(7) 0.0321(7) 0.0301(7) 0.0029(6) 0.0105(6) 0.0032(6)
C54 0.0266(7) 0.0233(6) 0.0259(7) 0.0024(5) 0.0054(5) 0.0033(5)
C55 0.0349(8) 0.0503(9) 0.0235(7) 0.0025(7) 0.0008(6) -0.0156(7)
C56 0.0563(11) 0.0595(12) 0.0364(9) -0.0031(8) 0.0009(8) -0.0294(9)
C57 0.0286(8) 0.0766(13) 0.0366(9) -0.0002(9) 0.0011(7) -0.0059(8)
C58 0.0285(7) 0.0273(7) 0.0309(7) -0.0020(6) 0.0104(6) -0.0037(6)
C59 0.0444(9) 0.0263(7) 0.0436(9) -0.0025(7) 0.0173(7) -0.0013(6)
C60 0.0304(8) 0.0360(8) 0.0446(9) -0.0005(7) 0.0080(6) -0.0074(6)
P2 0.02106(16) 0.01719(15) 0.02497(17) 0.00036(12) 0.00343(12) 0.00146(12)
B2 0.0377(9) 0.0214(7) 0.0350(9) -0.0048(7) 0.0034(7) -0.0018(6)

loop_
_atom_type_symbol
_atom_type_description
_atom_type_scat_dispersion_real
_atom_type_scat_dispersion_imag
_atom_type_scat_source
C C 0.0181 0.0091 'International Tables Vol C Tables 4.2.6.8 and 6.1.1.4'
H H 0.0000 0.0000 'International Tables Vol C Tables 4.2.6.8 and 6.1.1.4'
B B 0.0090 0.0039 'International Tables Vol C Tables 4.2.6.8 and 6.1.1.4'
P P 0.2955 0.4335 'International Tables Vol C Tables 4.2.6.8 and 6.1.1.4'

loop_
_geom_angle_atom_site_label_1
_geom_angle_atom_site_label_2
_geom_angle_atom_site_label_3
_geom_angle
_geom_angle_site_symmetry_1
_geom_angle_site_symmetry_3
_geom_angle_publ_flag
C4 P1 C13 91.52(6) . . ?
C4 P1 C1 108.29(6) . . ?
C13 P1 C1 107.20(6) . . ?
C4 P1 B1 111.38(7) . . ?
C13 P1 B1 121.08(6) . . ?
C1 P1 B1 114.62(7) . . ?
P1 B1 H1BA 104.6(11) . . ?
P1 B1 H1BB 99.9(10) . . ?
H1BA B1 H1BB 115.6(15) . . ?
P1 B1 H1BC 107.5(10) . . ?
H1BA B1 H1BC 114.1(13) . . ?
H1BB B1 H1BC 113.4(14) . . ?
C3 C1 C2 112.35(12) . . ?
C3 C1 P1 111.82(10) . . ?
C2 C1 P1 110.84(10) . . ?
C3 C1 H1 107.2 . . ?
C2 C1 H1 107.2 . . ?
P1 C1 H1 107.2 . . ?
C1 C2 H2A 109.5 . . ?
C1 C2 H2B 109.5 . . ?
H2A C2 H2B 109.5 . . ?
C1 C2 H2C 109.5 . . ?
H2A C2 H2C 109.5 . . ?
H2B C2 H2C 109.5 . . ?
C1 C3 H3A 109.5 . . ?
C1 C3 H3B 109.5 . . ?
H3A C3 H3B 109.5 . . ?
C1 C3 H3C 109.5 . . ?
H3A C3 H3C 109.5 . . ?
H3B C3 H3C 109.5 . . ?
C9 C4 C5 122.92(12) . . ?
C9 C4 P1 124.84(11) . . ?
C5 C4 P1 112.16(10) . . ?
C4 C5 C6 118.38(12) . . ?
C4 C5 C14 111.69(11) . . ?
C6 C5 C14 129.93(12) . . ?
C7 C6 C5 117.34(13) . . ?
C7 C6 C10 119.65(12) . . ?
C5 C6 C10 122.90(12) . . ?
C8 C7 C6 123.15(13) . . ?
C8 C7 H7 118.4 . . ?
C6 C7 H7 118.4 . . ?
C9 C8 C7 119.76(13) . . ?
C9 C8 H8 120.1 . . ?
C7 C8 H8 120.1 . . ?
C8 C9 C4 118.34(13) . . ?
C8 C9 H9 120.8 . . ?
C4 C9 H9 120.8 . . ?
C6 C10 C12 114.39(12) . . ?
C6 C10 C11 109.43(12) . . ?
C12 C10 C11 109.50(13) . . ?
C6 C10 H10 107.8 . . ?
C12 C10 H10 107.8 . . ?
C11 C10 H10 107.8 . . ?
C10 C11 H11A 109.5 . . ?
C10 C11 H11B 109.5 . . ?
H11A C11 H11B 109.5 . . ?
C10 C11 H11C 109.5 . . ?
H11A C11 H11C 109.5 . . ?
H11B C11 H11C 109.5 . . ?
C10 C12 H12A 109.5 . . ?
C10 C12 H12B 109.5 . . ?
H12A C12 H12B 109.5 . . ?
C10 C12 H12C 109.5 . . ?
H12A C12 H12C 109.5 . . ?
H12B C12 H12C 109.5 . . ?
C18 C13 C14 122.39(12) . . ?
C18 C13 P1 126.91(10) . . ?
C14 C13 P1 110.69(9) . . ?
C15 C14 C13 117.81(12) . . ?
C15 C14 C5 128.50(12) . . ?
C13 C14 C5 113.66(11) . . ?
C16 C15 C14 120.13(12) . . ?
C16 C15 H15 119.9 . . ?
C14 C15 H15 119.9 . . ?
C17 C16 C15 121.16(12) . . ?
C17 C16 H16 119.4 . . ?
C15 C16 H16 119.4 . . ?
C16 C17 C18 120.78(12) . . ?
C16 C17 H17 119.6 . . ?
C18 C17 H17 119.6 . . ?
C17 C18 C13 117.70(12) . . ?
C17 C18 C19 120.30(11) . . ?
C13 C18 C19 121.98(11) . . ?
C20 C19 C24 120.58(12) . . ?
C20 C19 C18 119.55(12) . . ?
C24 C19 C18 119.86(12) . . ?
C21 C20 C19 118.90(12) . . ?
C21 C20 C25 119.05(12) . . ?
C19 C20 C25 121.96(12) . . ?
C22 C21 C20 120.84(13) . . ?
C22 C21 H21 119.6 . . ?
C20 C21 H21 119.6 . . ?
C21 C22 C23 119.88(13) . . ?
C21 C22 H22 120.1 . . ?
C23 C22 H22 120.1 . . ?
C22 C23 C24 121.40(13) . . ?
C22 C23 H23 119.3 . . ?
C24 C23 H23 119.3 . . ?
C23 C24 C19 118.32(13) . . ?
C23 C24 C28 120.41(12) . . ?
C19 C24 C28 121.23(12) . . ?
C20 C25 C27 113.42(12) . . ?
C20 C25 C26 109.90(12) . . ?
C27 C25 C26 109.32(13) . . ?
C20 C25 H25 108.0 . . ?
C27 C25 H25 108.0 . . ?
C26 C25 H25 108.0 . . ?
C25 C26 H26A 109.5 . . ?
C25 C26 H26B 109.5 . . ?
H26A C26 H26B 109.5 . . ?
C25 C26 H26C 109.5 . . ?
H26A C26 H26C 109.5 . . ?
H26B C26 H26C 109.5 . . ?
C25 C27 H27A 109.5 . . ?
C25 C27 H27B 109.5 . . ?
H27A C27 H27B 109.5 . . ?
C25 C27 H27C 109.5 . . ?
H27A C27 H27C 109.5 . . ?
H27B C27 H27C 109.5 . . ?
C24 C28 C30 113.23(12) . . ?
C24 C28 C29 110.23(12) . . ?
C30 C28 C29 110.02(12) . . ?
C24 C28 H28 107.7 . . ?
C30 C28 H28 107.7 . . ?
C29 C28 H28 107.7 . . ?
C28 C29 H29A 109.5 . . ?
C28 C29 H29B 109.5 . . ?
H29A C29 H29B 109.5 . . ?
C28 C29 H29C 109.5 . . ?
H29A C29 H29C 109.5 . . ?
H29B C29 H29C 109.5 . . ?
C28 C30 H30A 109.5 . . ?
C28 C30 H30B 109.5 . . ?
H30A C30 H30B 109.5 . . ?
C28 C30 H30C 109.5 . . ?
H30A C30 H30C 109.5 . . ?
H30B C30 H30C 109.5 . . ?
C33 C31 C32 112.25(12) . . ?
C33 C31 P2 111.88(10) . . ?
C32 C31 P2 111.23(10) . . ?
C33 C31 H31 107.0 . . ?
C32 C31 H31 107.0 . . ?
P2 C31 H31 107.0 . . ?
C31 C32 H32A 109.5 . . ?
C31 C32 H32B 109.5 . . ?
H32A C32 H32B 109.5 . . ?
C31 C32 H32C 109.5 . . ?
H32A C32 H32C 109.5 . . ?
H32B C32 H32C 109.5 . . ?
C31 C33 H33A 109.5 . . ?
C31 C33 H33B 109.5 . . ?
H33A C33 H33B 109.5 . . ?
C31 C33 H33C 109.5 . . ?
H33A C33 H33C 109.5 . . ?
H33B C33 H33C 109.5 . . ?
C35 C34 C39 122.74(13) . . ?
C35 C34 P2 124.63(11) . . ?
C39 C34 P2 112.58(10) . . ?
C36 C35 C34 118.34(13) . . ?
C36 C35 H35 120.8 . . ?
C34 C35 H35 120.8 . . ?
C35 C36 C37 119.83(13) . . ?
C35 C36 H36 120.1 . . ?
C37 C36 H36 120.1 . . ?
C36 C37 C38 123.24(14) . . ?
C36 C37 H37 118.4 . . ?
C38 C37 H37 118.4 . . ?
C37 C38 C39 117.16(13) . . ?
C37 C38 C40 119.64(13) . . ?
C39 C38 C40 123.16(12) . . ?
C34 C39 C38 118.63(12) . . ?
C34 C39 C44 111.51(12) . . ?
C38 C39 C44 129.87(12) . . ?
C38 C40 C41 114.68(12) . . ?
C38 C40 C42 109.55(12) . . ?
C41 C40 C42 109.51(13) . . ?
C38 C40 H40 107.6 . . ?
C41 C40 H40 107.6 . . ?
C42 C40 H40 107.6 . . ?
C40 C41 H41A 109.5 . . ?
C40 C41 H41B 109.5 . . ?
H41A C41 H41B 109.5 . . ?
C40 C41 H41C 109.5 . . ?
H41A C41 H41C 109.5 . . ?
H41B C41 H41C 109.5 . . ?
C40 C42 H42A 109.5 . . ?
C40 C42 H42B 109.5 . . ?
H42A C42 H42B 109.5 . . ?
C40 C42 H42C 109.5 . . ?
H42A C42 H42C 109.5 . . ?
H42B C42 H42C 109.5 . . ?
C48 C43 C44 122.38(12) . . ?
C48 C43 P2 126.71(10) . . ?
C44 C43 P2 110.91(9) . . ?
C45 C44 C43 117.95(12) . . ?
C45 C44 C39 128.60(12) . . ?
C43 C44 C39 113.42(11) . . ?
C46 C45 C44 120.00(12) . . ?
C46 C45 H45 120.0 . . ?
C44 C45 H45 120.0 . . ?
C47 C46 C45 121.10(12) . . ?
C47 C46 H46 119.5 . . ?
C45 C46 H46 119.5 . . ?
C46 C47 C48 120.84(12) . . ?
C46 C47 H47 119.6 . . ?
C48 C47 H47 119.6 . . ?
C47 C48 C43 117.69(12) . . ?
C47 C48 C49 120.47(12) . . ?
C43 C48 C49 121.84(12) . . ?
C54 C49 C50 120.50(13) . . ?
C54 C49 C48 120.12(12) . . ?
C50 C49 C48 119.38(12) . . ?
C51 C50 C49 118.18(14) . . ?
C51 C50 C55 120.64(13) . . ?
C49 C50 C55 121.11(13) . . ?
C52 C51 C50 121.50(14) . . ?
C52 C51 H51 119.2 . . ?
C50 C51 H51 119.2 . . ?
C53 C52 C51 120.01(14) . . ?
C53 C52 H52 120.0 . . ?
C51 C52 H52 120.0 . . ?
C52 C53 C54 120.76(14) . . ?
C52 C53 H53 119.6 . . ?
C54 C53 H53 119.6 . . ?
C53 C54 C49 118.97(13) . . ?
C53 C54 C58 119.66(13) . . ?
C49 C54 C58 121.27(12) . . ?
C50 C55 C56 113.33(15) . . ?
C50 C55 C57 110.37(14) . . ?
C56 C55 C57 110.08(15) . . ?
C50 C55 H55 107.6 . . ?
C56 C55 H55 107.6 . . ?
C57 C55 H55 107.6 . . ?
C55 C56 H56A 109.5 . . ?
C55 C56 H56B 109.5 . . ?
H56A C56 H56B 109.5 . . ?
C55 C56 H56C 109.5 . . ?
H56A C56 H56C 109.5 . . ?
H56B C56 H56C 109.5 . . ?
C55 C57 H57A 109.5 . . ?
C55 C57 H57B 109.5 . . ?
H57A C57 H57B 109.5 . . ?
C55 C57 H57C 109.5 . . ?
H57A C57 H57C 109.5 . . ?
H57B C57 H57C 109.5 . . ?
C54 C58 C60 113.71(12) . . ?
C54 C58 C59 109.83(12) . . ?
C60 C58 C59 108.61(13) . . ?
C54 C58 H58 108.2 . . ?
C60 C58 H58 108.2 . . ?
C59 C58 H58 108.2 . . ?
C58 C59 H59A 109.5 . . ?
C58 C59 H59B 109.5 . . ?
H59A C59 H59B 109.5 . . ?
C58 C59 H59C 109.5 . . ?
H59A C59 H59C 109.5 . . ?
H59B C59 H59C 109.5 . . ?
C58 C60 H60A 109.5 . . ?
C58 C60 H60B 109.5 . . ?
H60A C60 H60B 109.5 . . ?
C58 C60 H60C 109.5 . . ?
H60A C60 H60C 109.5 . . ?
H60B C60 H60C 109.5 . . ?
C34 P2 C43 91.40(6) . . ?
C34 P2 C31 107.98(6) . . ?
C43 P2 C31 106.77(6) . . ?
C34 P2 B2 112.28(7) . . ?
C43 P2 B2 121.14(7) . . ?
C31 P2 B2 114.51(7) . . ?
P2 B2 H2BA 106.5(11) . . ?
P2 B2 H2BB 108.0(10) . . ?
H2BA B2 H2BB 113.7(14) . . ?
P2 B2 H2BC 102.8(11) . . ?
H2BA B2 H2BC 112.9(15) . . ?
H2BB B2 H2BC 112.0(14) . . ?

loop_
_geom_bond_atom_site_label_1
_geom_bond_atom_site_label_2
_geom_bond_distance
_geom_bond_site_symmetry_2
_geom_bond_publ_flag
P1 C4 1.7991(13) . ?
P1 C13 1.8102(13) . ?
P1 C1 1.8435(14) . ?
P1 B1 1.9269(16) . ?
B1 H1BA 1.13(2) . ?
B1 H1BB 1.085(19) . ?
B1 H1BC 1.126(19) . ?
C1 C3 1.529(2) . ?
C1 C2 1.5311(19) . ?
C1 H1 1.0000 . ?
C2 H2A 0.9800 . ?
C2 H2B 0.9800 . ?
C2 H2C 0.9800 . ?
C3 H3A 0.9800 . ?
C3 H3B 0.9800 . ?
C3 H3C 0.9800 . ?
C4 C9 1.3861(19) . ?
C4 C5 1.4114(19) . ?
C5 C6 1.4174(19) . ?
C5 C14 1.4948(18) . ?
C6 C7 1.399(2) . ?
C6 C10 1.5246(19) . ?
C7 C8 1.388(2) . ?
C7 H7 0.9500 . ?
C8 C9 1.384(2) . ?
C8 H8 0.9500 . ?
C9 H9 0.9500 . ?
C10 C12 1.529(2) . ?
C10 C11 1.531(2) . ?
C10 H10 1.0000 . ?
C11 H11A 0.9800 . ?
C11 H11B 0.9800 . ?
C11 H11C 0.9800 . ?
C12 H12A 0.9800 . ?
C12 H12B 0.9800 . ?
C12 H12C 0.9800 . ?
C13 C18 1.4017(18) . ?
C13 C14 1.4134(18) . ?
C14 C15 1.4013(18) . ?
C15 C16 1.388(2) . ?
C15 H15 0.9500 . ?
C16 C17 1.386(2) . ?
C16 H16 0.9500 . ?
C17 C18 1.3964(18) . ?
C17 H17 0.9500 . ?
C18 C19 1.5022(18) . ?
C19 C20 1.4067(19) . ?
C19 C24 1.4119(19) . ?
C20 C21 1.397(2) . ?
C20 C25 1.5202(19) . ?
C21 C22 1.379(2) . ?
C21 H21 0.9500 . ?
C22 C23 1.389(2) . ?
C22 H22 0.9500 . ?
C23 C24 1.391(2) . ?
C23 H23 0.9500 . ?
C24 C28 1.5219(19) . ?
C25 C27 1.531(2) . ?
C25 C26 1.532(2) . ?
C25 H25 1.0000 . ?
C26 H26A 0.9800 . ?
C26 H26B 0.9800 . ?
C26 H26C 0.9800 . ?
C27 H27A 0.9800 . ?
C27 H27B 0.9800 . ?
C27 H27C 0.9800 . ?
C28 C30 1.529(2) . ?
C28 C29 1.535(2) . ?
C28 H28 1.0000 . ?
C29 H29A 0.9800 . ?
C29 H29B 0.9800 . ?
C29 H29C 0.9800 . ?
C30 H30A 0.9800 . ?
C30 H30B 0.9800 . ?
C30 H30C 0.9800 . ?
C31 C33 1.528(2) . ?
C31 C32 1.536(2) . ?
C31 P2 1.8418(14) . ?
C31 H31 1.0000 . ?
C32 H32A 0.9800 . ?
C32 H32B 0.9800 . ?
C32 H32C 0.9800 . ?
C33 H33A 0.9800 . ?
C33 H33B 0.9800 . ?
C33 H33C 0.9800 . ?
C34 C35 1.3886(19) . ?
C34 C39 1.4117(19) . ?
C34 P2 1.7935(14) . ?
C35 C36 1.384(2) . ?
C35 H35 0.9500 . ?
C36 C37 1.384(2) . ?
C36 H36 0.9500 . ?
C37 C38 1.4025(19) . ?
C37 H37 0.9500 . ?
C38 C39 1.4149(19) . ?
C38 C40 1.520(2) . ?
C39 C44 1.4970(18) . ?
C40 C41 1.528(2) . ?
C40 C42 1.535(2) . ?
C40 H40 1.0000 . ?
C41 H41A 0.9800 . ?
C41 H41B 0.9800 . ?
C41 H41C 0.9800 . ?
C42 H42A 0.9800 . ?
C42 H42B 0.9800 . ?
C42 H42C 0.9800 . ?
C43 C48 1.4000(18) . ?
C43 C44 1.4154(19) . ?
C43 P2 1.8086(13) . ?
C44 C45 1.3977(18) . ?
C45 C46 1.3914(19) . ?
C45 H45 0.9500 . ?
C46 C47 1.387(2) . ?
C46 H46 0.9500 . ?
C47 C48 1.3949(19) . ?
C47 H47 0.9500 . ?
C48 C49 1.4996(18) . ?
C49 C54 1.407(2) . ?
C49 C50 1.413(2) . ?
C50 C51 1.392(2) . ?
C50 C55 1.526(2) . ?
C51 C52 1.382(2) . ?
C51 H51 0.9500 . ?
C52 C53 1.381(2) . ?
C52 H52 0.9500 . ?
C53 C54 1.394(2) . ?
C53 H53 0.9500 . ?
C54 C58 1.521(2) . ?
C55 C56 1.527(3) . ?
C55 C57 1.531(3) . ?
C55 H55 1.0000 . ?
C56 H56A 0.9800 . ?
C56 H56B 0.9800 . ?
C56 H56C 0.9800 . ?
C57 H57A 0.9800 . ?
C57 H57B 0.9800 . ?
C57 H57C 0.9800 . ?
C58 C60 1.530(2) . ?
C58 C59 1.537(2) . ?
C58 H58 1.0000 . ?
C59 H59A 0.9800 . ?
C59 H59B 0.9800 . ?
C59 H59C 0.9800 . ?
C60 H60A 0.9800 . ?
C60 H60B 0.9800 . ?
C60 H60C 0.9800 . ?
P2 B2 1.9270(17) . ?
B2 H2BA 1.14(2) . ?
B2 H2BB 1.108(19) . ?
B2 H2BC 1.10(2) . ?

loop_
_geom_torsion_atom_site_label_1
_geom_torsion_atom_site_label_2
_geom_torsion_atom_site_label_3
_geom_torsion_atom_site_label_4
_geom_torsion
_geom_torsion_site_symmetry_1
_geom_torsion_site_symmetry_2
_geom_torsion_site_symmetry_3
_geom_torsion_site_symmetry_4
_geom_torsion_publ_flag
C4 P1 C1 C3 -38.95(11) . . . . ?
C13 P1 C1 C3 58.61(11) . . . . ?
B1 P1 C1 C3 -163.97(10) . . . . ?
C4 P1 C1 C2 87.26(11) . . . . ?
C13 P1 C1 C2 -175.18(10) . . . . ?
B1 P1 C1 C2 -37.76(12) . . . . ?
C13 P1 C4 C9 -178.84(12) . . . . ?
C1 P1 C4 C9 -70.15(13) . . . . ?
B1 P1 C4 C9 56.76(13) . . . . ?
C13 P1 C4 C5 4.43(10) . . . . ?
C1 P1 C4 C5 113.11(10) . . . . ?
B1 P1 C4 C5 -119.97(10) . . . . ?
C9 C4 C5 C6 -2.63(19) . . . . ?
P1 C4 C5 C6 174.17(9) . . . . ?
C9 C4 C5 C14 177.44(12) . . . . ?
P1 C4 C5 C14 -5.76(13) . . . . ?
C4 C5 C6 C7 3.28(18) . . . . ?
C14 C5 C6 C7 -176.80(12) . . . . ?
C4 C5 C6 C10 -172.94(12) . . . . ?
C14 C5 C6 C10 7.0(2) . . . . ?
C5 C6 C7 C8 -1.3(2) . . . . ?
C10 C6 C7 C8 175.05(13) . . . . ?
C6 C7 C8 C9 -1.6(2) . . . . ?
C7 C8 C9 C4 2.3(2) . . . . ?
C5 C4 C9 C8 -0.2(2) . . . . ?
P1 C4 C9 C8 -176.62(10) . . . . ?
C7 C6 C10 C12 14.75(19) . . . . ?
C5 C6 C10 C12 -169.12(13) . . . . ?
C7 C6 C10 C11 -108.51(14) . . . . ?
C5 C6 C10 C11 67.62(16) . . . . ?
C4 P1 C13 C18 177.27(12) . . . . ?
C1 P1 C13 C18 67.58(12) . . . . ?
B1 P1 C13 C18 -66.51(14) . . . . ?
C4 P1 C13 C14 -1.81(10) . . . . ?
C1 P1 C13 C14 -111.50(9) . . . . ?
B1 P1 C13 C14 114.41(10) . . . . ?
C18 C13 C14 C15 -2.01(18) . . . . ?
P1 C13 C14 C15 177.12(9) . . . . ?
C18 C13 C14 C5 179.78(11) . . . . ?
P1 C13 C14 C5 -1.09(13) . . . . ?
C4 C5 C14 C15 -173.51(12) . . . . ?
C6 C5 C14 C15 6.6(2) . . . . ?
C4 C5 C14 C13 4.46(15) . . . . ?
C6 C5 C14 C13 -175.45(12) . . . . ?
C13 C14 C15 C16 0.79(18) . . . . ?
C5 C14 C15 C16 178.70(12) . . . . ?
C14 C15 C16 C17 0.8(2) . . . . ?
C15 C16 C17 C18 -1.2(2) . . . . ?
C16 C17 C18 C13 0.02(19) . . . . ?
C16 C17 C18 C19 -178.46(12) . . . . ?
C14 C13 C18 C17 1.60(18) . . . . ?
P1 C13 C18 C17 -177.38(10) . . . . ?
C14 C13 C18 C19 -179.94(11) . . . . ?
P1 C13 C18 C19 1.07(18) . . . . ?
C17 C18 C19 C20 81.22(16) . . . . ?
C13 C18 C19 C20 -97.20(15) . . . . ?
C17 C18 C19 C24 -98.00(15) . . . . ?
C13 C18 C19 C24 83.58(16) . . . . ?
C24 C19 C20 C21 -2.63(19) . . . . ?
C18 C19 C20 C21 178.16(12) . . . . ?
C24 C19 C20 C25 173.90(12) . . . . ?
C18 C19 C20 C25 -5.31(19) . . . . ?
C19 C20 C21 C22 0.7(2) . . . . ?
C25 C20 C21 C22 -175.95(13) . . . . ?
C20 C21 C22 C23 1.6(2) . . . . ?
C21 C22 C23 C24 -2.0(2) . . . . ?
C22 C23 C24 C19 0.1(2) . . . . ?
C22 C23 C24 C28 177.53(13) . . . . ?
C20 C19 C24 C23 2.23(19) . . . . ?
C18 C19 C24 C23 -178.56(12) . . . . ?
C20 C19 C24 C28 -175.16(12) . . . . ?
C18 C19 C24 C28 4.05(18) . . . . ?
C21 C20 C25 C27 -45.18(18) . . . . ?
C19 C20 C25 C27 138.29(13) . . . . ?
C21 C20 C25 C26 77.52(16) . . . . ?
C19 C20 C25 C26 -99.01(15) . . . . ?
C23 C24 C28 C30 28.86(18) . . . . ?
C19 C24 C28 C30 -153.81(13) . . . . ?
C23 C24 C28 C29 -94.87(16) . . . . ?
C19 C24 C28 C29 82.47(16) . . . . ?
C39 C34 C35 C36 0.5(2) . . . . ?
P2 C34 C35 C36 177.78(11) . . . . ?
C34 C35 C36 C37 -1.8(2) . . . . ?
C35 C36 C37 C38 0.9(2) . . . . ?
C36 C37 C38 C39 1.3(2) . . . . ?
C36 C37 C38 C40 -176.33(13) . . . . ?
C35 C34 C39 C38 1.70(19) . . . . ?
P2 C34 C39 C38 -175.84(9) . . . . ?
C35 C34 C39 C44 -177.95(12) . . . . ?
P2 C34 C39 C44 4.51(14) . . . . ?
C37 C38 C39 C34 -2.55(18) . . . . ?
C40 C38 C39 C34 175.03(12) . . . . ?
C37 C38 C39 C44 177.02(12) . . . . ?
C40 C38 C39 C44 -5.4(2) . . . . ?
C37 C38 C40 C41 -17.38(18) . . . . ?
C39 C38 C40 C41 165.10(13) . . . . ?
C37 C38 C40 C42 106.21(14) . . . . ?
C39 C38 C40 C42 -71.32(16) . . . . ?
C48 C43 C44 C45 1.60(18) . . . . ?
P2 C43 C44 C45 -178.05(9) . . . . ?
C48 C43 C44 C39 179.86(11) . . . . ?
P2 C43 C44 C39 0.21(13) . . . . ?
C34 C39 C44 C45 174.98(12) . . . . ?
C38 C39 C44 C45 -4.6(2) . . . . ?
C34 C39 C44 C43 -3.06(15) . . . . ?
C38 C39 C44 C43 177.35(12) . . . . ?
C43 C44 C45 C46 0.28(18) . . . . ?
C39 C44 C45 C46 -177.67(12) . . . . ?
C44 C45 C46 C47 -1.4(2) . . . . ?
C45 C46 C47 C48 0.8(2) . . . . ?
C46 C47 C48 C43 1.06(19) . . . . ?
C46 C47 C48 C49 -179.19(12) . . . . ?
C44 C43 C48 C47 -2.26(19) . . . . ?
P2 C43 C48 C47 177.33(10) . . . . ?
C44 C43 C48 C49 177.99(12) . . . . ?
P2 C43 C48 C49 -2.42(18) . . . . ?
C47 C48 C49 C54 -84.99(16) . . . . ?
C43 C48 C49 C54 94.75(16) . . . . ?
C47 C48 C49 C50 94.06(16) . . . . ?
C43 C48 C49 C50 -86.20(16) . . . . ?
C54 C49 C50 C51 -2.5(2) . . . . ?
C48 C49 C50 C51 178.46(13) . . . . ?
C54 C49 C50 C55 174.54(13) . . . . ?
C48 C49 C50 C55 -4.5(2) . . . . ?
C49 C50 C51 C52 0.1(2) . . . . ?
C55 C50 C51 C52 -176.97(15) . . . . ?
C50 C51 C52 C53 1.7(2) . . . . ?
C51 C52 C53 C54 -1.1(2) . . . . ?
C52 C53 C54 C49 -1.2(2) . . . . ?
C52 C53 C54 C58 175.15(13) . . . . ?
C50 C49 C54 C53 3.1(2) . . . . ?
C48 C49 C54 C53 -177.88(12) . . . . ?
C50 C49 C54 C58 -173.26(13) . . . . ?
C48 C49 C54 C58 5.79(19) . . . . ?
C51 C50 C55 C56 -31.7(2) . . . . ?
C49 C50 C55 C56 151.36(14) . . . . ?
C51 C50 C55 C57 92.29(18) . . . . ?
C49 C50 C55 C57 -84.67(17) . . . . ?
C53 C54 C58 C60 41.34(19) . . . . ?
C49 C54 C58 C60 -142.35(14) . . . . ?
C53 C54 C58 C59 -80.59(16) . . . . ?
C49 C54 C58 C59 95.72(15) . . . . ?
C35 C34 P2 C43 178.73(12) . . . . ?
C39 C34 P2 C43 -3.78(10) . . . . ?
C35 C34 P2 C31 70.59(13) . . . . ?
C39 C34 P2 C31 -111.92(10) . . . . ?
C35 C34 P2 B2 -56.58(14) . . . . ?
C39 C34 P2 B2 120.90(10) . . . . ?
C48 C43 P2 C34 -177.67(12) . . . . ?
C44 C43 P2 C34 1.96(10) . . . . ?
C48 C43 P2 C31 -68.41(13) . . . . ?
C44 C43 P2 C31 111.22(10) . . . . ?
C48 C43 P2 B2 65.08(14) . . . . ?
C44 C43 P2 B2 -115.29(11) . . . . ?
C33 C31 P2 C34 39.53(12) . . . . ?
C32 C31 P2 C34 -86.90(12) . . . . ?
C33 C31 P2 C43 -57.64(11) . . . . ?
C32 C31 P2 C43 175.94(10) . . . . ?
C33 C31 P2 B2 165.40(10) . . . . ?
C32 C31 P2 B2 38.97(13) . . . . ?
